data_7213305
loop_
_publ_author_name
'Jones, Raymond C. F.'
'Dimopoulos, Paschalis'
'Coles, Simon C.'
'Light, Mark E.'
'Hursthouse, Michael B.'

_publ_section_title
;
 Synthesis of imidazo[1,2-a]pyridines from unactivated
 2-alkyl-4,5-dihydroimidazoles through conjugate N-addition
;
_journal_issue 15
_journal_name_full 'Journal of the Chemical Society, Perkin Transactions 1'
_journal_page_first 2331
_journal_paper_doi 10.1039/b001830i
_journal_year 2000
_chemical_formula_sum 'C17 H18 N2 O'
_chemical_formula_weight 266.33
_chemical_name_systematic
; 
 ? 
;
_space_group_IT_number 2
_symmetry_cell_setting triclinic
_symmetry_space_group_name_Hall '-P 1'
_symmetry_space_group_name_H-M 'P -1'
_atom_sites_solution_hydrogens geom
_atom_sites_solution_primary direct
_atom_sites_solution_secondary difmap
_audit_creation_method SHELXL-97
_cell_angle_alpha 90.34(3)
_cell_angle_beta 92.49(3)
_cell_angle_gamma 90.79(3)
_cell_formula_units_Z 4
_cell_length_a 8.831(2)
_cell_length_b 11.534(2)
_cell_length_c 13.182(3)
_cell_measurement_temperature 150(2)
_cell_volume 1341.3(5)
_computing_structure_refinement 'SHELXL-97 (Sheldrick, 1997)'
_computing_structure_solution 'SHELXS-97 (Sheldrick, 1990)'
_diffrn_ambient_temperature 150(2)
_diffrn_measured_fraction_theta_full 0.995
_diffrn_measured_fraction_theta_max 0.995
_diffrn_radiation_monochromator graphite
_diffrn_radiation_source 'Nonius FR591 rotating anode'
_diffrn_radiation_type MoK\a
_diffrn_radiation_wavelength 0.71073
_diffrn_reflns_av_R_equivalents 0.1113
_diffrn_reflns_av_sigmaI/netI 0.0652
_diffrn_reflns_limit_h_max 10
_diffrn_reflns_limit_h_min -10
_diffrn_reflns_limit_k_max 13
_diffrn_reflns_limit_k_min -13
_diffrn_reflns_limit_l_max 15
_diffrn_reflns_limit_l_min -15
_diffrn_reflns_number 21333
_diffrn_reflns_theta_full 24.00
_diffrn_reflns_theta_max 24.00
_diffrn_reflns_theta_min 1.77
_exptl_absorpt_coefficient_mu 0.083
_exptl_absorpt_correction_type multi-scan
_exptl_crystal_density_diffrn 1.319
_exptl_crystal_density_method 'not measured'
_exptl_crystal_F_000 568
_refine_diff_density_max 0.282
_refine_diff_density_min -0.341
_refine_diff_density_rms 0.070
_refine_ls_extinction_method none
_refine_ls_goodness_of_fit_ref 1.213
_refine_ls_hydrogen_treatment mixed
_refine_ls_matrix_type full
_refine_ls_number_parameters 378
_refine_ls_number_reflns 4182
_refine_ls_number_restraints 0
_refine_ls_restrained_S_all 1.213
_refine_ls_R_factor_all 0.0906
_refine_ls_R_factor_gt 0.0661
_refine_ls_shift/su_max 0.328
_refine_ls_shift/su_mean 0.042
_refine_ls_structure_factor_coef Fsqd
_refine_ls_weighting_details 'w=1/[\s^2^(Fo^2^)+(0.1000P)^2^+0.0000P] where P=(Fo^2^+2Fc^2^)/3'
_refine_ls_weighting_scheme calc
_refine_ls_wR_factor_gt 0.1715
_refine_ls_wR_factor_ref 0.1873
_reflns_number_gt 3035
_reflns_number_total 4182
_reflns_threshold_expression >2sigma(I)
_cod_data_source_file b001830isup1.cif
_cod_data_source_block s92-2
_cod_depositor_comments
;
The following automatic conversions were performed:

'_symmetry_cell_setting' value 'Triclinic' changed to 'triclinic'
according to /home/saulius/struct/CIF-dictionaries/cif_core.dic
dictionary named 'cif_core.dic' version 2.4.2 from 2011-04-26.

Automatic conversion script
Id: cif_fix_values 1891 2012-01-12 08:04:46Z andrius 

The following automatic conversions were performed:

'_refine_ls_weighting_scheme' value 'calc
w=1/[\s^2^(Fo^2^)+(0.1000P)^2^+0.0000P] where P=(Fo^2^+2Fc^2^)/3' was
changed to 'calc'. New tag '_refine_ls_weighting_details' was
created. The value of the new tag was set to
'w=1/[\s^2^(Fo^2^)+(0.1000P)^2^+0.0000P] where P=(Fo^2^+2Fc^2^)/3'.

Automatic conversion script
Id: cif_fix_values 3143 2015-03-26 13:38:13Z robertas 

The following automatic conversions were performed:

'_exptl_absorpt_correction_type' value 'multi-scans' was replaced
with the value 'multi-scan' as specified in the replacement file
'src/cod-tools/trunk/data/replacement-values/replacement_values.lst'.

Automatic conversion script
Id: cif_fix_values 5376 2017-05-30 11:51:03Z andrius 
;
_cod_original_sg_symbol_H-M P-1
_cod_database_code 7213305

loop_
_symmetry_equiv_pos_as_xyz
'x, y, z'
'-x, -y, -z'

loop_
_atom_site_label
_atom_site_type_symbol
_atom_site_fract_x
_atom_site_fract_y
_atom_site_fract_z
_atom_site_U_iso_or_equiv
_atom_site_adp_type
_atom_site_occupancy
_atom_site_calc_flag
_atom_site_refinement_flags
_atom_site_disorder_assembly
_atom_site_disorder_group
O1 O 0.4300(2) 0.03576(14) 0.85569(14) 0.0313(5) Uani 1 d . . .
O2 O 0.0475(2) 0.53356(14) 0.86206(14) 0.0313(5) Uani 1 d . . .
N1 N 0.2884(3) -0.32631(19) 0.94032(17) 0.0289(6) Uani 1 d . . .
H1 H 0.236(3) -0.381(3) 0.921(2) 0.037(9) Uiso 1 d . . .
N2 N 0.3676(2) -0.15187(17) 0.88808(16) 0.0248(5) Uani 1 d . . .
N3 N 0.1991(3) 0.17049(19) 0.93414(17) 0.0286(6) Uani 1 d . . .
H3 H 0.254(4) 0.116(3) 0.910(2) 0.050(10) Uiso 1 d . . .
N4 N 0.1129(2) 0.34534(17) 0.88843(16) 0.0253(5) Uani 1 d . . .
C1 C 0.2898(3) -0.1269(2) 0.9818(2) 0.0300(7) Uani 1 d . . .
H1A H 0.2203 -0.0629 0.9728 0.036 Uiso 1 calc R . .
H1B H 0.3614 -0.1092 1.0378 0.036 Uiso 1 calc R . .
C2 C 0.2045(3) -0.2418(2) 0.9987(2) 0.0296(7) Uani 1 d . . .
H2A H 0.2064 -0.2617 1.0701 0.036 Uiso 1 calc R . .
H2B H 0.0999 -0.2375 0.9734 0.036 Uiso 1 calc R . .
C3 C 0.3649(3) -0.2672(2) 0.86601(19) 0.0250(6) Uani 1 d . . .
C4 C 0.4336(3) -0.3110(2) 0.78305(19) 0.0258(6) Uani 1 d . . .
C5 C 0.4281(3) -0.4387(2) 0.76296(19) 0.0261(6) Uani 1 d . . .
C6 C 0.5177(3) -0.5140(2) 0.8208(2) 0.0336(7) Uani 1 d . . .
H6 H 0.5838 -0.4843 0.8716 0.040 Uiso 1 calc R . .
C7 C 0.5101(4) -0.6330(2) 0.8037(2) 0.0373(7) Uani 1 d . . .
H7 H 0.5711 -0.6820 0.8429 0.045 Uiso 1 calc R . .
C8 C 0.4126(3) -0.6788(2) 0.7289(2) 0.0358(7) Uani 1 d . . .
H8 H 0.4075 -0.7585 0.7175 0.043 Uiso 1 calc R . .
C9 C 0.3224(3) -0.6048(2) 0.6710(2) 0.0340(7) Uani 1 d . . .
H9 H 0.2566 -0.6349 0.6201 0.041 Uiso 1 calc R . .
C10 C 0.3299(3) -0.4866(2) 0.68842(19) 0.0299(7) Uani 1 d . . .
H10 H 0.2678 -0.4381 0.6494 0.036 Uiso 1 calc R . .
C11 C 0.5061(3) -0.2283(2) 0.71922(19) 0.0255(6) Uani 1 d . . .
C12 C 0.5077(3) -0.1117(2) 0.74232(19) 0.0261(6) Uani 1 d . . .
C13 C 0.4364(3) -0.0686(2) 0.82971(19) 0.0251(6) Uani 1 d . . .
C14 C 0.5758(3) -0.0199(2) 0.6755(2) 0.0319(7) Uani 1 d . . .
H14A H 0.4945 0.0257 0.6450 0.038 Uiso 1 calc R . .
H14B H 0.6396 0.0317 0.7176 0.038 Uiso 1 calc R . .
C15 C 0.6690(3) -0.0689(2) 0.5919(2) 0.0352(7) Uani 1 d . . .
H15A H 0.6791 -0.0111 0.5394 0.042 Uiso 1 calc R . .
H15B H 0.7697 -0.0863 0.6194 0.042 Uiso 1 calc R . .
C16 C 0.5972(4) -0.1774(2) 0.5459(2) 0.0376(7) Uani 1 d . . .
H16A H 0.6588 -0.2057 0.4921 0.045 Uiso 1 calc R . .
H16B H 0.4977 -0.1597 0.5163 0.045 Uiso 1 calc R . .
C17 C 0.5819(3) -0.2716(2) 0.6265(2) 0.0319(7) Uani 1 d . . .
H17A H 0.5234 -0.3364 0.5973 0.038 Uiso 1 calc R . .
H17B H 0.6819 -0.2996 0.6463 0.038 Uiso 1 calc R . .
C18 C 0.2058(3) 0.3689(2) 0.9813(2) 0.0306(7) Uani 1 d . . .
H18A H 0.1433 0.3875 1.0378 0.037 Uiso 1 calc R . .
H18B H 0.2774 0.4320 0.9718 0.037 Uiso 1 calc R . .
C19 C 0.2873(3) 0.2537(2) 0.9985(2) 0.0299(7) Uani 1 d . . .
H19A H 0.3913 0.2591 0.9780 0.036 Uiso 1 calc R . .
H19B H 0.2869 0.2314 1.0693 0.036 Uiso 1 calc R . .
C20 C 0.1124(3) 0.2314(2) 0.86221(19) 0.0251(6) Uani 1 d . . .
C21 C 0.0348(3) 0.1900(2) 0.77746(19) 0.0259(6) Uani 1 d . . .
C22 C 0.0404(3) 0.0634(2) 0.75177(19) 0.0270(6) Uani 1 d . . .
C23 C -0.0329(3) -0.0187(2) 0.8101(2) 0.0334(7) Uani 1 d . . .
H23 H -0.0893 0.0053 0.8641 0.040 Uiso 1 calc R . .
C24 C -0.0223(3) -0.1365(2) 0.7880(2) 0.0378(8) Uani 1 d . . .
H24 H -0.0722 -0.1905 0.8272 0.045 Uiso 1 calc R . .
C25 C 0.0613(3) -0.1733(2) 0.7087(2) 0.0384(8) Uani 1 d . . .
H25 H 0.0688 -0.2521 0.6945 0.046 Uiso 1 calc R . .
C26 C 0.1342(3) -0.0926(2) 0.6501(2) 0.0376(7) Uani 1 d . . .
H26 H 0.1906 -0.1170 0.5961 0.045 Uiso 1 calc R . .
C27 C 0.1232(3) 0.0245(2) 0.6717(2) 0.0313(7) Uani 1 d . . .
H27 H 0.1723 0.0781 0.6318 0.038 Uiso 1 calc R . .
C28 C -0.0461(3) 0.2738(2) 0.71655(19) 0.0262(6) Uani 1 d . . .
C29 C -0.0446(3) 0.3896(2) 0.74343(19) 0.0276(6) Uani 1 d . . .
C30 C 0.0371(3) 0.4300(2) 0.83256(19) 0.0255(6) Uani 1 d . . .
C31 C -0.1217(3) 0.4821(2) 0.6797(2) 0.0326(7) Uani 1 d . . .
H31A H -0.0444 0.5312 0.6513 0.039 Uiso 1 calc R A 1
H31B H -0.1803 0.5302 0.7236 0.039 Uiso 1 calc R A 1
C32 C -0.2260(6) 0.4359(3) 0.5934(3) 0.0446(10) Uani 0.80 d P B 1
H32A H -0.3247 0.4182 0.6194 0.053 Uiso 0.80 calc PR B 1
H32B H -0.2390 0.4955 0.5422 0.053 Uiso 0.80 calc PR B 1
C33 C -0.1659(12) 0.3300(4) 0.5456(5) 0.040(2) Uani 0.74(2) d P B 1
H33A H -0.0738 0.3503 0.5119 0.048 Uiso 0.74(2) calc PR B 1
H33B H -0.2393 0.3015 0.4942 0.048 Uiso 0.74(2) calc PR B 1
C32' C -0.1423(17) 0.4395(10) 0.5675(10) 0.016(3) Uiso 0.20 d P B 2
H32A H -0.0448 0.4280 0.5380 0.019 Uiso 0.20 calc PR B 2
H32B H -0.1994 0.4949 0.5266 0.019 Uiso 0.20 calc PR B 2
C33' C -0.233(3) 0.3197(11) 0.5748(16) 0.031(4) Uiso 0.26(2) d P B 2
H33A H -0.3208 0.3295 0.6160 0.037 Uiso 0.26(2) calc PR B 2
H33B H -0.2690 0.2940 0.5076 0.037 Uiso 0.26(2) calc PR B 2
C34 C -0.1315(3) 0.2336(2) 0.6207(2) 0.0368(7) Uani 1 d . . .
H34A H -0.0724 0.1751 0.5878 0.044 Uiso 1 calc R C 1
H34B H -0.2262 0.1974 0.6389 0.044 Uiso 1 calc R C 1

loop_
_atom_site_aniso_label
_atom_site_aniso_U_11
_atom_site_aniso_U_22
_atom_site_aniso_U_33
_atom_site_aniso_U_23
_atom_site_aniso_U_13
_atom_site_aniso_U_12
O1 0.0338(12) 0.0205(10) 0.0396(12) -0.0016(8) 0.0016(9) 0.0005(8)
O2 0.0329(12) 0.0196(10) 0.0410(12) -0.0047(8) -0.0016(9) -0.0006(8)
N1 0.0322(14) 0.0217(13) 0.0328(14) 0.0002(10) 0.0030(11) -0.0063(10)
N2 0.0254(13) 0.0205(11) 0.0284(13) -0.0008(9) -0.0002(10) -0.0007(9)
N3 0.0324(14) 0.0221(12) 0.0310(14) -0.0014(10) -0.0023(10) 0.0053(10)
N4 0.0264(13) 0.0221(12) 0.0274(13) -0.0020(9) -0.0003(10) 0.0000(9)
C1 0.0329(16) 0.0267(14) 0.0305(16) -0.0026(11) 0.0029(12) 0.0005(11)
C2 0.0303(17) 0.0265(15) 0.0322(16) 0.0011(12) 0.0031(12) 0.0007(11)
C3 0.0258(15) 0.0211(14) 0.0274(15) -0.0005(11) -0.0055(12) -0.0003(11)
C4 0.0254(15) 0.0224(14) 0.0291(15) 0.0000(11) -0.0036(12) 0.0008(11)
C5 0.0307(16) 0.0203(13) 0.0276(15) 0.0006(11) 0.0045(12) 0.0005(11)
C6 0.0343(17) 0.0278(16) 0.0385(17) 0.0012(12) -0.0031(13) 0.0038(12)
C7 0.0447(19) 0.0251(15) 0.0425(18) 0.0068(13) 0.0031(14) 0.0108(13)
C8 0.0457(19) 0.0207(15) 0.0417(18) -0.0039(12) 0.0111(15) 0.0004(12)
C9 0.0352(17) 0.0305(16) 0.0359(17) -0.0068(12) 0.0005(13) -0.0028(12)
C10 0.0322(17) 0.0267(15) 0.0305(16) 0.0000(12) -0.0013(12) 0.0027(11)
C11 0.0271(15) 0.0221(14) 0.0271(15) 0.0009(11) -0.0015(11) 0.0026(11)
C12 0.0248(15) 0.0227(14) 0.0309(16) 0.0013(11) 0.0002(12) 0.0001(11)
C13 0.0246(15) 0.0188(14) 0.0312(16) 0.0000(11) -0.0050(12) 0.0005(10)
C14 0.0340(17) 0.0251(15) 0.0368(17) 0.0013(12) 0.0027(13) 0.0000(11)
C15 0.0388(18) 0.0291(16) 0.0380(18) 0.0061(12) 0.0053(13) -0.0006(12)
C16 0.047(2) 0.0343(16) 0.0317(17) 0.0019(12) 0.0074(14) 0.0037(13)
C17 0.0371(18) 0.0245(15) 0.0343(17) -0.0007(12) 0.0025(13) 0.0034(12)
C18 0.0335(17) 0.0283(15) 0.0294(16) -0.0049(11) -0.0030(12) -0.0005(11)
C19 0.0300(17) 0.0286(15) 0.0309(16) -0.0007(12) -0.0024(12) 0.0010(12)
C20 0.0256(15) 0.0203(14) 0.0300(16) 0.0001(11) 0.0068(12) 0.0006(11)
C21 0.0279(16) 0.0202(13) 0.0297(16) -0.0029(11) 0.0020(12) -0.0009(11)
C22 0.0298(16) 0.0230(14) 0.0275(16) -0.0010(11) -0.0048(12) 0.0010(11)
C23 0.0366(17) 0.0286(16) 0.0350(17) 0.0025(12) 0.0015(13) -0.0014(12)
C24 0.0433(19) 0.0247(15) 0.0446(19) 0.0085(13) -0.0042(15) -0.0071(13)
C25 0.0398(19) 0.0233(15) 0.051(2) -0.0078(13) -0.0106(15) 0.0033(13)
C26 0.0379(18) 0.0344(17) 0.0406(18) -0.0100(13) 0.0035(14) 0.0016(13)
C27 0.0327(17) 0.0264(15) 0.0346(17) -0.0002(12) 0.0009(13) -0.0021(12)
C28 0.0275(16) 0.0226(14) 0.0285(15) 0.0007(11) 0.0041(12) -0.0018(11)
C29 0.0273(16) 0.0252(15) 0.0301(16) -0.0004(11) 0.0007(12) 0.0002(11)
C30 0.0242(15) 0.0217(14) 0.0308(15) -0.0012(11) 0.0045(12) -0.0012(11)
C31 0.0400(18) 0.0219(14) 0.0360(17) 0.0025(12) 0.0009(13) 0.0022(12)
C32 0.060(3) 0.035(2) 0.038(2) 0.0023(17) -0.011(2) 0.0033(19)
C33 0.050(5) 0.033(2) 0.035(3) -0.0021(19) -0.009(3) 0.001(2)
C34 0.0436(19) 0.0285(16) 0.0372(18) -0.0013(13) -0.0083(14) -0.0032(13)

loop_
_atom_type_symbol
_atom_type_description
_atom_type_scat_dispersion_real
_atom_type_scat_dispersion_imag
_atom_type_scat_source
C C 0.0033 0.0016 'International Tables Vol C Tables 4.2.6.8 and 6.1.1.4'
H H 0.0000 0.0000 'International Tables Vol C Tables 4.2.6.8 and 6.1.1.4'
N N 0.0061 0.0033 'International Tables Vol C Tables 4.2.6.8 and 6.1.1.4'
O O 0.0106 0.0060 'International Tables Vol C Tables 4.2.6.8 and 6.1.1.4'

loop_
_geom_angle_atom_site_label_1
_geom_angle_atom_site_label_2
_geom_angle_atom_site_label_3
_geom_angle
C3 N1 C2 108.4(2)
C3 N2 C13 124.1(2)
C3 N2 C1 111.6(2)
C13 N2 C1 124.3(2)
C20 N3 C19 108.8(2)
C20 N4 C30 123.9(2)
C20 N4 C18 112.0(2)
C30 N4 C18 124.0(2)
N2 C1 C2 101.7(2)
N1 C2 C1 103.6(2)
N2 C3 C4 121.8(2)
N2 C3 N1 109.3(2)
C4 C3 N1 128.9(2)
C3 C4 C11 116.6(2)
C3 C4 C5 119.5(2)
C11 C4 C5 123.9(2)
C10 C5 C6 117.7(2)
C10 C5 C4 121.3(2)
C6 C5 C4 121.0(2)
C7 C6 C5 121.0(3)
C8 C7 C6 120.4(3)
C7 C8 C9 119.2(2)
C10 C9 C8 120.2(3)
C9 C10 C5 121.4(2)
C12 C11 C4 121.0(2)
C12 C11 C17 120.3(2)
C4 C11 C17 118.7(2)
C11 C12 C13 121.3(2)
C11 C12 C14 123.4(2)
C13 C12 C14 115.2(2)
O1 C13 N2 119.1(2)
O1 C13 C12 125.7(2)
N2 C13 C12 115.2(2)
C15 C14 C12 113.8(2)
C16 C15 C14 111.7(2)
C15 C16 C17 110.8(2)
C11 C17 C16 112.4(2)
N4 C18 C19 102.4(2)
N3 C19 C18 104.1(2)
N4 C20 C21 122.1(2)
N4 C20 N3 109.3(2)
C21 C20 N3 128.6(2)
C20 C21 C28 116.5(2)
C20 C21 C22 119.6(2)
C28 C21 C22 124.0(2)
C27 C22 C23 118.2(2)
C27 C22 C21 120.9(2)
C23 C22 C21 120.9(2)
C24 C23 C22 120.5(3)
C25 C24 C23 120.4(3)
C24 C25 C26 119.6(3)
C25 C26 C27 120.0(3)
C22 C27 C26 121.3(3)
C29 C28 C21 121.1(2)
C29 C28 C34 119.9(2)
C21 C28 C34 118.9(2)
C28 C29 C30 121.0(2)
C28 C29 C31 123.3(2)
C30 C29 C31 115.6(2)
O2 C30 N4 119.0(2)
O2 C30 C29 125.6(2)
N4 C30 C29 115.3(2)
C29 C31 C32 114.6(2)
C29 C31 C32' 109.7(5)
C32 C31 C32' 31.2(5)
C33 C32 C31 112.3(4)
C32 C33 C34 113.4(6)
C31 C32' C33' 104.3(11)
C34 C33' C32' 108.3(13)
C33 C34 C28 113.9(3)
C33 C34 C33' 28.4(7)
C28 C34 C33' 114.7(6)

loop_
_geom_bond_atom_site_label_1
_geom_bond_atom_site_label_2
_geom_bond_distance
O1 C13 1.252(3)
O2 C30 1.255(3)
N1 C3 1.390(3)
N1 C2 1.467(3)
N2 C3 1.360(3)
N2 C13 1.385(3)
N2 C1 1.469(3)
N3 C20 1.393(3)
N3 C19 1.470(3)
N4 C20 1.357(3)
N4 C30 1.388(3)
N4 C18 1.466(3)
C1 C2 1.538(3)
C3 C4 1.371(4)
C4 C11 1.438(4)
C4 C5 1.495(3)
C5 C10 1.389(4)
C5 C6 1.392(4)
C6 C7 1.390(4)
C7 C8 1.378(4)
C8 C9 1.386(4)
C9 C10 1.381(4)
C11 C12 1.377(3)
C11 C17 1.505(4)
C12 C13 1.427(4)
C12 C14 1.516(3)
C14 C15 1.515(4)
C15 C16 1.508(4)
C16 C17 1.533(4)
C18 C19 1.532(4)
C20 C21 1.365(4)
C21 C28 1.438(4)
C21 C22 1.499(3)
C22 C27 1.385(4)
C22 C23 1.393(4)
C23 C24 1.392(4)
C24 C25 1.375(4)
C25 C26 1.383(4)
C26 C27 1.384(4)
C28 C29 1.379(3)
C28 C34 1.510(4)
C29 C30 1.424(4)
C29 C31 1.513(4)
C31 C32 1.522(5)
C31 C32' 1.559(13)
C32 C33 1.486(7)
C33 C34 1.518(6)
C32' C33' 1.60(2)
C33' C34 1.466(14)
